data_7154136
loop_
_publ_author_name
'Zhang, Wandi'
'Haskins, Christopher W.'
'Yang, Yang'
'Dai, Mingji'

_publ_section_title
;
 Synthesis of nitriles via palladium-catalyzed water shuffling from amides
 to acetonitrile.
;
_journal_issue 45
_journal_name_full 'Organic &amp; biomolecular chemistry'
_journal_page_first 9109
_journal_page_last 9112
_journal_paper_doi 10.1039/c4ob01825g
_journal_volume 12
_journal_year 2014
_chemical_formula_sum 'C15 H15 N'
_chemical_formula_weight 209.28
_chemical_name_systematic
; 
 ? 
;
_space_group_IT_number 2
_symmetry_cell_setting triclinic
_symmetry_space_group_name_Hall '-P 1'
_symmetry_space_group_name_H-M 'P -1'
_atom_sites_solution_hydrogens geom
_atom_sites_solution_primary direct
_atom_sites_solution_secondary difmap
_audit_creation_method SHELXL-97
_cell_angle_alpha 63.0521(8)
_cell_angle_beta 68.8273(7)
_cell_angle_gamma 71.1657(8)
_cell_formula_units_Z 2
_cell_length_a 7.7019(4)
_cell_length_b 9.4338(5)
_cell_length_c 10.0092(5)
_cell_measurement_reflns_used 5247
_cell_measurement_temperature 100(2)
_cell_measurement_theta_max 28.24
_cell_measurement_theta_min 2.36
_cell_volume 593.34(5)
_computing_cell_refinement 'Bruker SAINT'
_computing_data_collection 'Bruker APEX2'
_computing_data_reduction 'Bruker SAINT'
_computing_molecular_graphics 'Bruker SHELXTL'
_computing_publication_material 'Bruker SHELXTL'
_computing_structure_refinement 'SHELXL-97 (Sheldrick, 2008)'
_computing_structure_solution 'SHELXS-97 (Sheldrick, 2008)'
_diffrn_ambient_temperature 100(2)
_diffrn_measured_fraction_theta_full 0.998
_diffrn_measured_fraction_theta_max 0.998
_diffrn_measurement_device_type 'Bruker APEX-II CCD'
_diffrn_measurement_method '\f and \w scans'
_diffrn_radiation_monochromator graphite
_diffrn_radiation_source 'fine-focus sealed tube'
_diffrn_radiation_type MoK\a
_diffrn_radiation_wavelength 0.71073
_diffrn_reflns_av_R_equivalents 0.0214
_diffrn_reflns_av_sigmaI/netI 0.0174
_diffrn_reflns_limit_h_max 10
_diffrn_reflns_limit_h_min -10
_diffrn_reflns_limit_k_max 12
_diffrn_reflns_limit_k_min -12
_diffrn_reflns_limit_l_max 13
_diffrn_reflns_limit_l_min -13
_diffrn_reflns_number 12294
_diffrn_reflns_theta_full 28.28
_diffrn_reflns_theta_max 28.28
_diffrn_reflns_theta_min 2.36
_exptl_absorpt_coefficient_mu 0.068
_exptl_absorpt_correction_T_max 0.9753
_exptl_absorpt_correction_T_min 0.9655
_exptl_absorpt_correction_type multi-scan
_exptl_absorpt_process_details SADABS
_exptl_crystal_colour colorless
_exptl_crystal_density_diffrn 1.171
_exptl_crystal_density_method 'not measured'
_exptl_crystal_description block
_exptl_crystal_F_000 224
_exptl_crystal_size_max 0.52
_exptl_crystal_size_mid 0.42
_exptl_crystal_size_min 0.37
_refine_diff_density_max 0.491
_refine_diff_density_min -0.314
_refine_diff_density_rms 0.044
_refine_ls_extinction_method none
_refine_ls_goodness_of_fit_ref 1.060
_refine_ls_hydrogen_treatment constr
_refine_ls_matrix_type full
_refine_ls_number_parameters 128
_refine_ls_number_reflns 2959
_refine_ls_number_restraints 13
_refine_ls_restrained_S_all 1.063
_refine_ls_R_factor_all 0.0621
_refine_ls_R_factor_gt 0.0543
_refine_ls_shift/su_max 0.000
_refine_ls_shift/su_mean 0.000
_refine_ls_structure_factor_coef Fsqd
_refine_ls_weighting_details 'calc w=1/[\s^2^(Fo^2^)+(0.0692P)^2^+0.2385P] where P=(Fo^2^+2Fc^2^)/3'
_refine_ls_weighting_scheme calc
_refine_ls_wR_factor_gt 0.1426
_refine_ls_wR_factor_ref 0.1503
_reflns_number_gt 2537
_reflns_number_total 2959
_reflns_threshold_expression >2sigma(I)
_cod_data_source_file c4ob01825g2.cif
_cod_data_source_block 13mjd3h
_cod_depositor_comments
;
The following automatic conversions were performed:

'_symmetry_cell_setting' value 'Triclinic' changed to 'triclinic'
according to
/usr/data/users/saulius/crontab/automatic-downloads/rss-feeds/RSC/lib/dictionaries/cif_core.dic
dictionary named 'cif_core.dic' version 2.4.2 from 2011-04-26.

Automatic conversion script
Id: cif_fix_values 2827 2014-09-09 07:05:25Z andrius 

 Adding full bibliography for 7154136.cif.
;
_cod_database_code 7154136

loop_
_symmetry_equiv_pos_as_xyz
'x, y, z'
'-x, -y, -z'

loop_
_atom_site_label
_atom_site_type_symbol
_atom_site_fract_x
_atom_site_fract_y
_atom_site_fract_z
_atom_site_U_iso_or_equiv
_atom_site_adp_type
_atom_site_occupancy
_atom_site_symmetry_multiplicity
_atom_site_calc_flag
_atom_site_refinement_flags
_atom_site_disorder_assembly
_atom_site_disorder_group
N1 N 1.33690(18) 0.10156(16) 1.14798(14) 0.0360(3) Uani 1 1 d . . .
C1 C 1.28570(19) 0.11235(16) 1.04844(16) 0.0300(3) Uani 1 1 d . . .
C2 C 1.22645(19) 0.12783(16) 0.92121(15) 0.0294(3) Uani 1 1 d . . .
H2 H 1.3147 0.0869 0.8460 0.035 Uiso 1 1 calc R . .
C3 C 1.04997(18) 0.19843(15) 0.90614(14) 0.0270(3) Uani 1 1 d . B .
H3 H 0.9629 0.2329 0.9860 0.032 Uiso 1 1 calc R . .
C4 C 0.98043(17) 0.22674(15) 0.77703(14) 0.0253(3) Uani 1 1 d D . .
C5 C 0.80170(19) 0.30175(17) 0.77430(15) 0.0305(3) Uani 1 1 d . B .
H5 H 0.7261 0.3358 0.8572 0.037 Uiso 1 1 calc R A 1
C6 C 0.710(2) 0.3368(18) 0.6489(17) 0.0305(5) Uani 0.555(2) 1 d PD B 1
H6A H 0.6372 0.4493 0.6193 0.037 Uiso 0.555(2) 1 calc PR B 1
H6B H 0.6203 0.2629 0.6896 0.037 Uiso 0.555(2) 1 calc PR B 1
C7 C 0.8594(3) 0.3146(3) 0.5059(3) 0.0243(4) Uani 0.555(2) 1 d PD B 1
H7 H 0.9281 0.4073 0.4520 0.029 Uiso 0.555(2) 1 calc PR B 1
C8 C 1.0029(3) 0.1592(3) 0.5535(3) 0.0318(4) Uani 0.555(2) 1 d PD B 1
H8A H 1.0969 0.1468 0.4593 0.038 Uiso 0.555(2) 1 calc PR B 1
H8B H 0.9368 0.0663 0.6073 0.038 Uiso 0.555(2) 1 calc PR B 1
C9 C 1.1071(12) 0.1546(10) 0.6597(7) 0.0321(14) Uani 0.555(2) 1 d PD B 1
H9A H 1.1631 0.0407 0.7148 0.039 Uiso 0.555(2) 1 calc PR B 1
H9B H 1.2123 0.2147 0.5958 0.039 Uiso 0.555(2) 1 calc PR B 1
C10 C 0.7647(3) 0.3182(3) 0.3920(2) 0.0246(4) Uani 0.555(2) 1 d PGD B 1
C11 C 0.7950(3) 0.4316(2) 0.2405(2) 0.0246(4) Uani 0.555(2) 1 d PGD B 1
H11 H 0.8776 0.5043 0.2061 0.029 Uiso 0.555(2) 1 calc PR B 1
C12 C 0.7046(3) 0.4385(2) 0.13947(16) 0.0246(4) Uani 0.555(2) 1 d PG B 1
H12 H 0.7253 0.5160 0.0360 0.029 Uiso 0.555(2) 1 calc PR B 1
C13 C 0.5838(3) 0.3322(3) 0.1899(2) 0.0246(4) Uani 0.555(2) 1 d PG B 1
H13 H 0.5219 0.3369 0.1208 0.029 Uiso 0.555(2) 1 calc PR B 1
C14 C 0.5535(3) 0.2188(2) 0.3413(2) 0.0246(4) Uani 0.555(2) 1 d PG B 1
H14 H 0.4709 0.1461 0.3757 0.029 Uiso 0.555(2) 1 calc PR B 1
C15 C 0.6440(3) 0.2118(2) 0.44235(15) 0.0246(4) Uani 0.555(2) 1 d PGD B 1
H15 H 0.6232 0.1343 0.5459 0.029 Uiso 0.555(2) 1 calc PR B 1
C6' C 0.717(3) 0.338(2) 0.648(2) 0.0305(5) Uani 0.445(2) 1 d PD B 2
H6C H 0.7067 0.4550 0.5822 0.037 Uiso 0.445(2) 1 calc PR B 2
H6D H 0.5869 0.3144 0.6943 0.037 Uiso 0.445(2) 1 calc PR B 2
C7' C 0.8355(4) 0.2380(4) 0.5470(3) 0.0243(4) Uani 0.445(2) 1 d PD B 2
H7' H 0.8338 0.1209 0.6136 0.029 Uiso 0.445(2) 1 calc PR B 2
C8' C 1.0399(4) 0.2631(4) 0.4968(4) 0.0318(4) Uani 0.445(2) 1 d PD B 2
H8C H 1.1193 0.2098 0.4232 0.038 Uiso 0.445(2) 1 calc PR B 2
H8D H 1.0427 0.3803 0.4434 0.038 Uiso 0.445(2) 1 calc PR B 2
C9' C 1.1190(15) 0.1918(14) 0.6377(9) 0.0321(14) Uani 0.445(2) 1 d PD B 2
H9C H 1.1580 0.0730 0.6676 0.039 Uiso 0.445(2) 1 calc PR B 2
H9D H 1.2338 0.2356 0.6090 0.039 Uiso 0.445(2) 1 calc PR B 2
C10' C 0.7503(4) 0.2831(3) 0.4133(2) 0.0268(6) Uani 0.445(2) 1 d PGD B 2
C11' C 0.8070(4) 0.4041(3) 0.2703(3) 0.0268(6) Uani 0.445(2) 1 d PGD B 2
H11' H 0.8989 0.4609 0.2549 0.032 Uiso 0.445(2) 1 calc PR B 2
C12' C 0.7293(4) 0.4421(3) 0.1499(2) 0.0268(6) Uani 0.445(2) 1 d PG B 2
H12' H 0.7680 0.5248 0.0521 0.032 Uiso 0.445(2) 1 calc PR B 2
C13' C 0.5948(4) 0.3590(3) 0.1724(2) 0.0268(6) Uani 0.445(2) 1 d PG B 2
H13' H 0.5417 0.3850 0.0901 0.032 Uiso 0.445(2) 1 calc PR B 2
C14' C 0.5381(4) 0.2380(3) 0.3154(3) 0.0268(6) Uani 0.445(2) 1 d PG B 2
H14' H 0.4462 0.1812 0.3308 0.032 Uiso 0.445(2) 1 calc PR B 2
C15' C 0.6158(4) 0.2001(3) 0.4359(2) 0.0268(6) Uani 0.445(2) 1 d PGD B 2
H15' H 0.5771 0.1173 0.5336 0.032 Uiso 0.445(2) 1 calc PR B 2

loop_
_atom_site_aniso_label
_atom_site_aniso_U_11
_atom_site_aniso_U_22
_atom_site_aniso_U_33
_atom_site_aniso_U_23
_atom_site_aniso_U_13
_atom_site_aniso_U_12
N1 0.0360(6) 0.0444(7) 0.0340(6) -0.0139(5) -0.0172(5) -0.0079(5)
C1 0.0290(6) 0.0323(6) 0.0305(7) -0.0091(5) -0.0128(5) -0.0065(5)
C2 0.0292(6) 0.0352(7) 0.0277(6) -0.0126(5) -0.0114(5) -0.0051(5)
C3 0.0295(6) 0.0306(6) 0.0251(6) -0.0123(5) -0.0106(5) -0.0045(5)
C4 0.0258(6) 0.0302(6) 0.0243(6) -0.0127(5) -0.0097(5) -0.0038(5)
C5 0.0294(6) 0.0394(7) 0.0273(6) -0.0201(6) -0.0106(5) 0.0025(5)
C6 0.0241(11) 0.0426(8) 0.0298(6) -0.0213(6) -0.0122(6) 0.0046(6)
C7 0.0250(8) 0.0283(11) 0.0222(10) -0.0105(9) -0.0082(7) -0.0044(9)
C8 0.0241(9) 0.0481(12) 0.0286(10) -0.0219(9) -0.0114(7) 0.0027(8)
C9 0.0211(11) 0.050(4) 0.0290(17) -0.022(2) -0.0105(13) 0.0036(18)
C10 0.0230(6) 0.0296(6) 0.0238(7) -0.0116(5) -0.0095(5) -0.0023(5)
C11 0.0230(6) 0.0296(6) 0.0238(7) -0.0116(5) -0.0095(5) -0.0023(5)
C12 0.0230(6) 0.0296(6) 0.0238(7) -0.0116(5) -0.0095(5) -0.0023(5)
C13 0.0230(6) 0.0296(6) 0.0238(7) -0.0116(5) -0.0095(5) -0.0023(5)
C14 0.0230(6) 0.0296(6) 0.0238(7) -0.0116(5) -0.0095(5) -0.0023(5)
C15 0.0230(6) 0.0296(6) 0.0238(7) -0.0116(5) -0.0095(5) -0.0023(5)
C6' 0.0241(11) 0.0426(8) 0.0298(6) -0.0213(6) -0.0122(6) 0.0046(6)
C7' 0.0250(8) 0.0283(11) 0.0222(10) -0.0105(9) -0.0082(7) -0.0044(9)
C8' 0.0241(9) 0.0481(12) 0.0286(10) -0.0219(9) -0.0114(7) 0.0027(8)
C9' 0.0211(11) 0.050(4) 0.0290(17) -0.022(2) -0.0105(13) 0.0036(18)
C10' 0.0300(9) 0.0307(8) 0.0193(8) -0.0080(6) -0.0121(6) -0.0009(6)
C11' 0.0300(9) 0.0307(8) 0.0193(8) -0.0080(6) -0.0121(6) -0.0009(6)
C12' 0.0300(9) 0.0307(8) 0.0193(8) -0.0080(6) -0.0121(6) -0.0009(6)
C13' 0.0300(9) 0.0307(8) 0.0193(8) -0.0080(6) -0.0121(6) -0.0009(6)
C14' 0.0300(9) 0.0307(8) 0.0193(8) -0.0080(6) -0.0121(6) -0.0009(6)
C15' 0.0300(9) 0.0307(8) 0.0193(8) -0.0080(6) -0.0121(6) -0.0009(6)

loop_
_atom_type_symbol
_atom_type_description
_atom_type_scat_dispersion_real
_atom_type_scat_dispersion_imag
_atom_type_scat_source
C C 0.0033 0.0016 'International Tables Vol C Tables 4.2.6.8 and 6.1.1.4'
H H 0.0000 0.0000 'International Tables Vol C Tables 4.2.6.8 and 6.1.1.4'
N N 0.0061 0.0033 'International Tables Vol C Tables 4.2.6.8 and 6.1.1.4'

loop_
_geom_angle_atom_site_label_1
_geom_angle_atom_site_label_2
_geom_angle_atom_site_label_3
_geom_angle
N1 C1 C2 178.36(14)
C3 C2 C1 121.53(12)
C3 C2 H2 119.2
C1 C2 H2 119.2
C2 C3 C4 125.24(12)
C2 C3 H3 117.4
C4 C3 H3 117.4
C5 C4 C3 119.30(11)
C5 C4 C9 122.0(3)
C3 C4 C9 118.4(3)
C5 C4 C9' 120.7(4)
C3 C4 C9' 119.4(3)
C4 C5 C6' 123.9(5)
C4 C5 C6 124.9(4)
C4 C5 H5 117.5
C6' C5 H5 118.5
C6 C5 H5 117.5
C5 C6 C7 111.1(11)
C5 C6 H6A 109.4
C7 C6 H6A 109.4
C5 C6 H6B 109.4
C7 C6 H6B 109.4
H6A C6 H6B 108.0
C8 C7 C6 110.4(7)
C8 C7 C10 111.52(19)
C6 C7 C10 110.8(8)
C8 C7 H7 108.0
C6 C7 H7 108.0
C10 C7 H7 108.0
C7 C8 C9 113.2(4)
C7 C8 H8A 108.9
C9 C8 H8A 108.9
C7 C8 H8B 108.9
C9 C8 H8B 108.9
H8A C8 H8B 107.8
C4 C9 C8 113.0(5)
C4 C9 H9A 109.0
C8 C9 H9A 109.0
C4 C9 H9B 109.0
C8 C9 H9B 109.0
H9A C9 H9B 107.8
C11 C10 C15 120.0
C11 C10 C7 119.98(16)
C15 C10 C7 119.98(16)
C12 C11 C10 120.0
C12 C11 H11 120.0
C10 C11 H11 120.0
C11 C12 C13 120.0
C11 C12 H12 120.0
C13 C12 H12 120.0
C14 C13 C12 120.0
C14 C13 H13 120.0
C12 C13 H13 120.0
C15 C14 C13 120.0
C15 C14 H14 120.0
C13 C14 H14 120.0
C14 C15 C10 120.0
C14 C15 H15 120.0
C10 C15 H15 120.0
C5 C6' C7' 112.1(14)
C5 C6' H6C 109.2
C7' C6' H6C 109.2
C5 C6' H6D 109.2
C7' C6' H6D 109.2
H6C C6' H6D 107.9
C10' C7' C8' 114.6(2)
C10' C7' C6' 111.2(10)
C8' C7' C6' 106.6(9)
C10' C7' H7' 108.1
C8' C7' H7' 108.1
C6' C7' H7' 108.1
C9' C8' C7' 109.9(5)
C9' C8' H8C 109.7
C7' C8' H8C 109.7
C9' C8' H8D 109.7
C7' C8' H8D 109.7
H8C C8' H8D 108.2
C4 C9' C8' 114.1(7)
C4 C9' H9C 108.7
C8' C9' H9C 108.7
C4 C9' H9D 108.7
C8' C9' H9D 108.7
H9C C9' H9D 107.6
C11' C10' C15' 120.0
C11' C10' C7' 120.9(2)
C15' C10' C7' 119.1(2)
C10' C11' C12' 120.0
C10' C11' H11' 120.0
C12' C11' H11' 120.0
C13' C12' C11' 120.0
C13' C12' H12' 120.0
C11' C12' H12' 120.0
C12' C13' C14' 120.0
C12' C13' H13' 120.0
C14' C13' H13' 120.0
C13' C14' C15' 120.0
C13' C14' H14' 120.0
C15' C14' H14' 120.0
C14' C15' C10' 120.0
C14' C15' H15' 120.0
C10' C15' H15' 120.0

loop_
_geom_bond_atom_site_label_1
_geom_bond_atom_site_label_2
_geom_bond_distance
N1 C1 1.1509(17)
C1 C2 1.4351(17)
C2 C3 1.3365(18)
C2 H2 0.9500
C3 C4 1.4570(16)
C3 H3 0.9500
C4 C5 1.3331(18)
C4 C9 1.504(8)
C4 C9' 1.518(9)
C5 C6' 1.48(3)
C5 C6 1.52(2)
C5 H5 0.9500
C6 C7 1.531(7)
C6 H6A 0.9900
C6 H6B 0.9900
C7 C8 1.516(3)
C7 C10 1.543(2)
C7 H7 1.0000
C8 C9 1.526(6)
C8 H8A 0.9900
C8 H8B 0.9900
C9 H9A 0.9900
C9 H9B 0.9900
C10 C11 1.3900
C10 C15 1.3900
C11 C12 1.3900
C11 H11 0.9500
C12 C13 1.3900
C12 H12 0.9500
C13 C14 1.3900
C13 H13 0.9500
C14 C15 1.3900
C14 H14 0.9500
C15 H15 0.9500
C6' C7' 1.550(8)
C6' H6C 0.9900
C6' H6D 0.9900
C7' C10' 1.530(3)
C7' C8' 1.533(4)
C7' H7' 1.0000
C8' C9' 1.520(8)
C8' H8C 0.9900
C8' H8D 0.9900
C9' H9C 0.9900
C9' H9D 0.9900
C10' C11' 1.3900
C10' C15' 1.3900
C11' C12' 1.3900
C11' H11' 0.9500
C12' C13' 1.3900
C12' H12' 0.9500
C13' C14' 1.3900
C13' H13' 0.9500
C14' C15' 1.3900
C14' H14' 0.9500
C15' H15' 0.9500
